data_4100627
loop_
_publ_author_name
'Thomas M. Klapo\"tke'
'Peter Mayer'
'Axel Schulz'
'Jan J. Weigand'

_publ_section_title
;
1,5-Diamino-4-methyltetrazolium dinitramide
;
_journal_name_full 'Journal of the American Chemical Society'
_journal_paper_doi 10.1021/ja042636m
_journal_year 2005
_chemical_formula_sum 'C26 H20 N2'
_chemical_formula_weight 360.44
_space_group_IT_number 14
_symmetry_cell_setting monoclinic
_symmetry_space_group_name_Hall '-P 2ybc'
_symmetry_space_group_name_H-M 'P 1 21/c 1'
_cell_angle_alpha 90.00
_cell_angle_beta 90.385(2)
_cell_angle_gamma 90.00
_cell_formula_units_Z 2
_cell_length_a 5.7943(6)
_cell_length_b 10.6358(11)
_cell_length_c 15.5975(16)
_cell_measurement_temperature 293(2)
_cell_volume 961.21(17)
_diffrn_ambient_temperature 293(2)
_exptl_crystal_density_diffrn 1.245
_cod_depositor_comments
;
The following automatic conversions were performed:
'_symmetry_cell_setting' value 'Monoclinic' changed to 'monoclinic'
according to '/home/saulius/struct/CIF-dictionaries/cif_core.dic'
dictionary named 'cif_core.dic' version 2.4.1 from 2010-06-29.

Automatic conversion script
Id: cif_fix_enum 1527 2010-12-29 10:47:43Z saulius 
;
_cod_original_sg_symbol_H-M 'P 21/c'
_cod_database_code 4100627

loop_
_symmetry_equiv_pos_as_xyz
'x, y, z'
'-x, y+1/2, -z+1/2'
'-x, -y, -z'
'x, -y-1/2, z-1/2'

loop_
_atom_site_label
_atom_site_type_symbol
_atom_site_fract_x
_atom_site_fract_y
_atom_site_fract_z
_atom_site_U_iso_or_equiv
_atom_site_adp_type
_atom_site_occupancy
_atom_site_symmetry_multiplicity
_atom_site_calc_flag
_atom_site_refinement_flags
_atom_site_disorder_assembly
_atom_site_disorder_group
N1 N 0.45623(19) 0.92046(11) 0.16292(7) 0.0445(3) Uani 1 1 d . . .
C1 C 0.3107(3) 0.84425(15) 0.20409(9) 0.0514(4) Uani 1 1 d . . .
C2 C 0.3461(3) 0.71718(15) 0.21369(10) 0.0558(4) Uani 1 1 d . . .
C3 C 0.5375(3) 0.66518(15) 0.17801(10) 0.0573(4) Uani 1 1 d . . .
C4 C 0.6868(3) 0.74035(13) 0.13283(9) 0.0480(4) Uani 1 1 d . . .
C5 C 0.6417(2) 0.86858(11) 0.12605(7) 0.0362(3) Uani 1 1 d . . .
C6 C 0.7907(2) 0.96059(11) 0.08333(8) 0.0373(3) Uani 1 1 d . . .
C7 C 0.93254(19) 0.94621(10) 0.01630(7) 0.0336(3) Uani 1 1 d . . .
C8 C 0.9542(2) 0.82308(11) -0.02937(7) 0.0336(3) Uani 1 1 d . . .
C9 C 0.7819(2) 0.78426(12) -0.08493(9) 0.0434(4) Uani 1 1 d . . .
C10 C 0.7945(3) 0.66740(14) -0.12404(10) 0.0522(4) Uani 1 1 d . . .
C11 C 0.9790(3) 0.58972(13) -0.10810(9) 0.0493(4) Uani 1 1 d . . .
C12 C 1.1540(3) 0.62900(13) -0.05494(9) 0.0480(4) Uani 1 1 d . . .
C13 C 1.1433(2) 0.74563(12) -0.01599(8) 0.0405(3) Uani 1 1 d . . .
H1 H 0.175(3) 0.8850(16) 0.2279(10) 0.056(4) Uiso 1 1 d . . .
H2 H 0.238(3) 0.6674(18) 0.2450(11) 0.067(5) Uiso 1 1 d . . .
H3 H 0.572(3) 0.575(2) 0.1856(13) 0.081(6) Uiso 1 1 d . . .
H4 H 0.825(3) 0.7040(15) 0.1046(10) 0.056(4) Uiso 1 1 d . . .
H6 H 0.767(2) 1.0433(15) 0.1072(9) 0.047(4) Uiso 1 1 d . . .
H9 H 0.650(3) 0.8380(14) -0.0991(10) 0.050(4) Uiso 1 1 d . . .
H10 H 0.668(3) 0.6401(16) -0.1624(12) 0.068(5) Uiso 1 1 d . . .
H11 H 0.992(2) 0.511(2) -0.1354(10) 0.063(4) Uiso 1 1 d . . .
H12 H 1.288(3) 0.5723(17) -0.0436(11) 0.066(5) Uiso 1 1 d . . .
H13 H 1.269(2) 0.7734(14) 0.0210(10) 0.049(4) Uiso 1 1 d . . .

loop_
_atom_site_aniso_label
_atom_site_aniso_U_11
_atom_site_aniso_U_22
_atom_site_aniso_U_33
_atom_site_aniso_U_23
_atom_site_aniso_U_13
_atom_site_aniso_U_12
N1 0.0530(7) 0.0402(6) 0.0405(6) -0.0032(5) 0.0147(5) 0.0001(5)
C1 0.0524(8) 0.0593(9) 0.0426(7) -0.0021(7) 0.0159(6) -0.0057(7)
C2 0.0651(9) 0.0583(10) 0.0443(8) 0.0085(7) 0.0134(7) -0.0219(8)
C3 0.0746(10) 0.0394(8) 0.0582(9) 0.0123(7) 0.0120(8) -0.0060(7)
C4 0.0562(8) 0.0346(7) 0.0532(8) 0.0087(6) 0.0143(6) 0.0024(6)
C5 0.0441(7) 0.0320(6) 0.0324(6) -0.0012(5) 0.0063(5) -0.0019(5)
C6 0.0473(7) 0.0258(6) 0.0389(6) -0.0029(5) 0.0093(5) -0.0007(5)
C7 0.0405(6) 0.0251(6) 0.0352(6) -0.0007(4) 0.0040(5) 0.0001(5)
C8 0.0424(7) 0.0246(6) 0.0338(6) 0.0007(4) 0.0096(5) -0.0024(5)
C9 0.0488(8) 0.0330(7) 0.0483(7) -0.0018(6) 0.0000(6) 0.0012(6)
C10 0.0652(9) 0.0409(8) 0.0503(8) -0.0091(6) -0.0013(7) -0.0094(7)
C11 0.0722(9) 0.0277(7) 0.0484(7) -0.0063(6) 0.0158(7) -0.0022(6)
C12 0.0594(9) 0.0344(7) 0.0503(8) 0.0021(6) 0.0142(7) 0.0118(6)
C13 0.0451(7) 0.0350(7) 0.0415(7) -0.0016(5) 0.0042(6) 0.0026(5)

loop_
_geom_bond_atom_site_label_1
_geom_bond_atom_site_label_2
_geom_bond_distance
_geom_bond_site_symmetry_2
_geom_bond_publ_flag
N1 C1 1.3372(18) . ?
N1 C5 1.3408(16) . ?
C1 C2 1.375(2) . ?
C1 H1 0.973(16) . ?
C2 C3 1.362(2) . ?
C2 H2 0.955(18) . ?
C3 C4 1.375(2) . ?
C3 H3 0.99(2) . ?
C4 C5 1.3925(19) . ?
C4 H4 0.993(17) . ?
C5 C6 1.4680(17) . ?
C6 C7 1.3430(16) . ?
C6 H6 0.965(16) . ?
C7 C7 1.478(2) 3_775 ?
C7 C8 1.4965(16) . ?
C8 C9 1.3807(18) . ?
C8 C13 1.3858(18) . ?
C9 C10 1.3866(19) . ?
C9 H9 0.979(15) . ?
C10 C11 1.372(2) . ?
C10 H10 0.988(19) . ?
C11 C12 1.371(2) . ?
C11 H11 0.94(2) . ?
C12 C13 1.3829(19) . ?
C12 H12 0.999(17) . ?
C13 H13 0.971(15) . ?
